data_2103351
loop_
_publ_author_name
'Marsh, Richard E.'

_publ_section_title
;
 The space groups of point group <i>C</i>~3~: some corrections, some
 comments
;
_journal_issue 5
_journal_name_full 'Acta Crystallographica Section B'
_journal_page_first 893
_journal_page_last 899
_journal_paper_doi 10.1107/S0108768102011758
_journal_volume 58
_journal_year 2002
_chemical_formula_moiety 'C24 H20 N4 Cl2 Pd'
_chemical_formula_sum 'C24 H20 Cl2 N4 Pd'
_symmetry_cell_setting trigonal
_symmetry_space_group_name_H-M 'P 31 2 1'
_cell_angle_alpha 90.00
_cell_angle_beta 90.00
_cell_angle_gamma 120.00
_cell_formula_units_Z 3
_cell_length_a 9.136
_cell_length_b 9.136
_cell_length_c 23.340
_cell_volume 1687.111
_cod_data_source_file bk0117.cif
_cod_data_source_block DCAZPD
_cod_depositor_comments
;
 Adding the _cell_formula_units_Z and _chemical_formula_moiety data items
 after consulting the original publication.

 Antanas Vaitkus,
 2017-08-03
;
_cod_original_formula_sum 'C24 H20 N4 Cl2 Pd'
_cod_database_code 2103351

loop_
_atom_site_label
_atom_site_fract_x
_atom_site_fract_y
_atom_site_fract_z
Pd1 0.20442 0.20442 0.0
Cl1 0.45458 0.45458 0.0
Cl2 -0.04723 -0.04723 0.0
C11 0.2709 0.1423 0.1196
C12 0.2350 0.1084 0.1775
C13 0.3085 0.0321 0.2086
C14 0.4181 -0.0102 0.1817
C15 0.4540 0.0237 0.1237
C16 0.3804 0.1000 0.0926
C21 0.0730 0.3825 0.0885
C22 -0.0642 0.2978 0.0518
C23 -0.1456 0.3800 0.0302
C24 -0.0897 0.5470 0.0452
C25 0.0474 0.6318 0.0818
C26 0.1288 0.5495 0.1035
N1 0.1995 0.2222 0.0863
N2 0.1539 0.3046 0.1159
H12 0.1599 0.1374 0.1958
H13 0.2840 0.0089 0.2482
H14 0.4685 -0.0624 0.2030
H15 0.5291 -0.0053 0.1053
H16 0.4050 0.1232 0.0530
H22 -0.1024 0.1834 0.0416
H23 -0.2395 0.3220 0.0050
H24 -0.1454 0.6034 0.0303
H25 0.0857 0.7461 0.0920
H26 0.2228 0.6075 0.1286
